data_7020783
loop_
_publ_author_name
'Yoshida, Jun'
'Kondo, Shohei'
'Yuge, Hidetaka'

_publ_section_title
;
 A synthetic strategy for a new series of oxo-centered tricobalt complexes
 with mixed bridging ligands of acetate and pyrazolate anions.
;
_journal_issue 7
_journal_name_full 'Dalton transactions (Cambridge, England : 2003)'
_journal_page_first 2406
_journal_page_last 2413
_journal_paper_doi 10.1039/c2dt31988h
_journal_volume 42
_journal_year 2013
_chemical_absolute_configuration unk
_chemical_formula_sum 'C49 H61 Cl3 Co6 F12 N24 O14 P2'
_chemical_formula_weight 1960.09
_chemical_name_systematic
;
?
;
_space_group_crystal_system tetragonal
_space_group_IT_number 114
_space_group_name_Hall 'P -4 2n'
_space_group_name_H-M_alt 'P -4 21 c'
_symmetry_space_group_name_Hall 'P -4 2n'
_symmetry_space_group_name_H-M 'P -4 21 c'
_atom_sites_solution_hydrogens geom
_atom_sites_solution_primary direct
_atom_sites_solution_secondary difmap
_audit_creation_method 'WinGX routine CIF_UPDATE'
_cell_angle_alpha 90
_cell_angle_beta 90
_cell_angle_gamma 90
_cell_formula_units_Z 4
_cell_length_a 22.2776(10)
_cell_length_b 22.2776(10)
_cell_length_c 14.7609(6)
_cell_measurement_reflns_used 9898
_cell_measurement_temperature 100(2)
_cell_measurement_theta_max 25.6801
_cell_measurement_theta_min 2.4664
_cell_volume 7325.7(6)
_computing_cell_refinement 'SAINT V7.68A (Bruker AXS, 2009)'
_computing_data_collection 'Bruker APEX2'
_computing_data_reduction 'SAINT V7.68A (Bruker AXS, 2009)'
_computing_molecular_graphics 'PLATON (Spek, 2003)'
_computing_publication_material 'SHELXL97 (Sheldrick, 2008)'
_computing_structure_refinement 'SHELXL-97 (Sheldrick, 1997)'
_computing_structure_solution 'SHELXS-97 (Sheldrick, 1990)'
_diffrn_ambient_temperature 100(2)
_diffrn_detector_area_resol_mean 8.3333
_diffrn_measured_fraction_theta_full 0.996
_diffrn_measured_fraction_theta_max 0.996
_diffrn_measurement_device_type 'CCD area detector'
_diffrn_measurement_method 'phi and omega scans'
_diffrn_radiation_monochromator graphite
_diffrn_radiation_type MoK\a
_diffrn_radiation_wavelength 0.71073
_diffrn_reflns_av_R_equivalents 0.0812
_diffrn_reflns_av_unetI/netI 0.0469
_diffrn_reflns_limit_h_max 28
_diffrn_reflns_limit_h_min -28
_diffrn_reflns_limit_k_max 28
_diffrn_reflns_limit_k_min -28
_diffrn_reflns_limit_l_max 19
_diffrn_reflns_limit_l_min -19
_diffrn_reflns_number 81831
_diffrn_reflns_theta_full 27.51
_diffrn_reflns_theta_max 27.51
_diffrn_reflns_theta_min 2.29
_exptl_absorpt_coefficient_mu 1.587
_exptl_absorpt_correction_T_max 0.82
_exptl_absorpt_correction_T_min 0.7
_exptl_absorpt_correction_type multi-scan
_exptl_absorpt_process_details 'SADABS V2008/1 (Bruker AXS)'
_exptl_crystal_colour dark-red
_exptl_crystal_density_diffrn 1.777
_exptl_crystal_density_method 'not measured'
_exptl_crystal_description prism
_exptl_crystal_F_000 3944
_exptl_crystal_size_max 0.37
_exptl_crystal_size_mid 0.16
_exptl_crystal_size_min 0.12
_refine_diff_density_max 1.034
_refine_diff_density_min -1.052
_refine_diff_density_rms 0.089
_refine_ls_abs_structure_details 'Flack H D (1983), Acta Cryst. A39, 876-881'
_refine_ls_abs_structure_Flack -0.015(19)
_refine_ls_extinction_method none
_refine_ls_goodness_of_fit_ref 1.036
_refine_ls_hydrogen_treatment noref
_refine_ls_matrix_type full
_refine_ls_number_parameters 483
_refine_ls_number_reflns 8382
_refine_ls_number_restraints 3
_refine_ls_restrained_S_all 1.037
_refine_ls_R_factor_all 0.0688
_refine_ls_R_factor_gt 0.0503
_refine_ls_shift/su_max 0.001
_refine_ls_shift/su_mean 0
_refine_ls_structure_factor_coef Fsqd
_refine_ls_weighting_details 'calc w=1/[\s^2^(Fo^2^)+(0.0639P)^2^+12.0422P] where P=(Fo^2^+2Fc^2^)/3'
_refine_ls_weighting_scheme calc
_refine_ls_wR_factor_ref 0.1346
_reflns_number_gt 6829
_reflns_number_total 8382
_reflns_threshold_expression >2sigma(I)
_cod_data_source_file c2dt31988h.txt
_cod_data_source_block tris-3
_cod_database_code 7020783

loop_
_symmetry_equiv_pos_as_xyz
'x, y, z'
'-x, -y, z'
'x+1/2, -y+1/2, -z+1/2'
'-x+1/2, y+1/2, -z+1/2'
'y+1/2, x+1/2, z+1/2'
'-y+1/2, -x+1/2, z+1/2'
'-y, x, -z'
'y, -x, -z'

loop_
_atom_site_label
_atom_site_fract_x
_atom_site_fract_y
_atom_site_fract_z
_atom_site_U_iso_or_equiv
_atom_site_adp_type
_atom_site_calc_flag
_atom_site_refinement_flags
_atom_site_occupancy
_atom_site_disorder_assembly
_atom_site_disorder_group
_atom_site_type_symbol
C1 0.1810(3) 0.2890(3) 0.6095(4) 0.0494(15) Uani d . 1 . . C
H1 0.1479 0.3112 0.5866 0.059 Uiso calc R 1 . . H
C2A 0.1828(4) 0.4420(4) 0.6356(6) 0.047(2) Uiso d PG 0.699(9) A 1 C
H3 0.1551 0.44 0.5867 0.057 Uiso calc PR 0.699(9) A 1 H
C2 0.1765(3) 0.2356(3) 0.6592(4) 0.0515(16) Uani d . 1 . . C
H2 0.1412 0.2147 0.6763 0.062 Uiso calc R 1 . . H
C3A 0.1727(6) 0.4714(6) 0.7180(9) 0.050(4) Uiso d PG 0.699(9) A 1 C
H4 0.1365 0.4886 0.7399 0.06 Uiso calc PR 0.699(9) A 1 H
C3 0.2344(3) 0.2209(3) 0.6774(4) 0.0479(14) Uani d . 1 . . C
H5 0.2461 0.1866 0.7115 0.057 Uiso calc R 1 . . H
C4A 0.2287(4) 0.4693(4) 0.7601(6) 0.046(2) Uiso d PG 0.699(9) A 1 C
H6 0.2379 0.4884 0.8159 0.055 Uiso calc PR 0.699(9) A 1 H
C4 0.3451(3) 0.3127(3) 0.3957(3) 0.0386(12) Uani d . 1 . . C
H7 0.3286 0.3364 0.3484 0.046 Uiso calc R 1 . . H
C5 0.3883(3) 0.2693(3) 0.3846(4) 0.0418(14) Uani d . 1 . . C
H8 0.4069 0.257 0.3297 0.05 Uiso calc R 1 . . H
C6 0.3986(3) 0.2476(3) 0.4704(4) 0.0407(13) Uani d . 1 . . C
H9 0.4264 0.2167 0.4851 0.049 Uiso calc R 1 . . H
C7 0.3604(2) 0.4726(2) 0.5616(4) 0.0330(11) Uani d . 1 . . C
C8 0.3881(3) 0.5243(3) 0.5148(4) 0.0397(13) Uani d . 1 . . C
H10 0.4121 0.5474 0.558 0.06 Uiso calc R 1 . . H
H11 0.3566 0.5499 0.4894 0.06 Uiso calc R 1 . . H
H12 0.414 0.5097 0.4658 0.06 Uiso calc R 1 . . H
C9 0.4585(3) 0.3396(3) 0.7153(4) 0.0403(13) Uani d . 1 . . C
C10 0.5254(2) 0.3423(3) 0.7297(5) 0.0528(16) Uani d . 1 . . C
H13 0.5368 0.3141 0.7777 0.079 Uiso calc R 1 . . H
H14 0.5368 0.3831 0.7475 0.079 Uiso calc R 1 . . H
H15 0.546 0.3315 0.6734 0.079 Uiso calc R 1 . . H
C12 0.4169(4) 0.1118(3) 0.7294(5) 0.069(2) Uani d G 1 A . C
H25 0.4395 0.0874 0.7696 0.083 Uiso calc R 1 . . H
C13 0.3868(4) 0.0930(3) 0.6564(5) 0.069(2) Uani d G 1 . . C
H26 0.3828 0.0529 0.6352 0.082 Uiso calc R 1 . . H
C14A 0.3286(4) 0.3103(4) 0.8402(6) 0.042(2) Uiso d P 0.699(9) A 1 C
C14 0.3630(3) 0.1435(3) 0.6186(5) 0.0586(18) Uani d . 1 . . C
H27 0.3404 0.144 0.564 0.07 Uiso calc R 1 . . H
C15A 0.3152(4) 0.2891(5) 0.9369(6) 0.042(3) Uiso d P 0.699(9) A 1 C
H16 0.2876 0.2548 0.9348 0.063 Uiso calc PR 0.699(9) A 1 H
H17 0.2968 0.3219 0.9712 0.063 Uiso calc PR 0.699(9) A 1 H
H18 0.3527 0.2769 0.9664 0.063 Uiso calc PR 0.699(9) A 1 H
C16B 0.3249(4) 0.3414(4) 0.9110(5) 0.025(4) Uiso d P 0.301(9) A 2 C
H19 0.3212 0.3743 0.9517 0.03 Uiso calc PR 0.301(9) A 2 H
C14B 0.3239(4) 0.2500(4) 0.8595(5) 0.020(3) Uiso d PR 0.301(9) A 2 C
H20 0.3195 0.2079 0.8523 0.024 Uiso d PR 0.301(9) A 2 H
C2B 0.2354(4) 0.4399(4) 0.7043(5) 0.032(4) Uiso d PR 0.301(9) A 2 C
C15B 0.3183(4) 0.2751(4) 0.9329(5) 0.027(5) Uiso d PR 0.301(9) A 2 C
H21 0.3115 0.2572 0.9904 0.032 Uiso d PR 0.301(9) A 2 H
C3B 0.1825(12) 0.4828(13) 0.7236(19) 0.041(7) Uiso d P 0.301(9) A 2 C
H22 0.1626 0.4709 0.7801 0.061 Uiso calc PR 0.301(9) A 2 H
H23 0.1536 0.4808 0.6736 0.061 Uiso calc PR 0.301(9) A 2 H
H24 0.1975 0.524 0.7294 0.061 Uiso calc PR 0.301(9) A 2 H
Co1 0.35456(3) 0.27629(3) 0.65857(5) 0.02914(15) Uani d . 1 . . Co
Co2 0.34841(3) 0.40963(3) 0.73312(5) 0.03167(16) Uani d . 1 . . Co
Co3 0.28180(3) 0.37000(3) 0.55491(5) 0.02787(15) Uani d . 1 . . Co
F1 0.4655(2) 0.2472(2) 0.8842(3) 0.0837(14) Uani d . 1 . . F
F2 0.55092(19) 0.2520(3) 0.9681(3) 0.0936(18) Uani d . 1 . . F
F3 0.5366(2) 0.1754(3) 0.8695(4) 0.106(2) Uani d . 1 . . F
F4 0.4494(2) 0.1545(2) 0.9347(3) 0.0776(13) Uani d . 1 . . F
F5 0.4630(2) 0.2297(2) 1.0343(3) 0.0731(13) Uani d . 1 . . F
F6 0.5307(3) 0.1587(3) 1.0199(4) 0.113(2) Uani d . 1 . . F
N1 0.2720(2) 0.2595(2) 0.6424(3) 0.0382(10) Uani d . 1 A . N
N2 0.2377(2) 0.3038(2) 0.5990(3) 0.0357(10) Uani d . 1 A . N
N3A 0.2671(3) 0.4373(3) 0.7126(6) 0.0361(16) Uiso d PG 0.699(9) A 1 N
N3 0.36408(19) 0.27625(19) 0.5297(3) 0.0314(9) Uani d . 1 A . N
N4A 0.2373(4) 0.4172(4) 0.6366(7) 0.041(3) Uiso d PG 0.699(9) A 1 N
N4 0.32991(19) 0.3167(2) 0.4836(3) 0.0317(9) Uani d . 1 A . N
N5 0.3754(2) 0.1923(2) 0.6682(3) 0.0426(11) Uani d G 1 A . N
N6 0.4094(2) 0.1715(2) 0.7357(4) 0.0467(12) Uani d . 1 . . N
H28 0.425 0.194 0.7788 0.056 Uiso calc R 1 A . H
N9B 0.3368(6) 0.3436(7) 0.8227(8) 0.019(3) Uiso d P 0.301(9) A 2 N
N10B 0.3361(6) 0.2868(6) 0.7894(9) 0.012(3) Uiso d P 0.301(9) A 2 N
O1 0.33826(15) 0.35612(15) 0.6428(2) 0.0289(7) Uani d . 1 A . O
O2 0.37209(18) 0.46789(16) 0.6444(3) 0.0390(9) Uani d . 1 A . O
O3 0.32711(16) 0.43892(16) 0.5148(3) 0.0347(8) Uani d . 1 A . O
O4 0.43028(17) 0.38499(17) 0.7439(3) 0.0423(9) Uani d . 1 A . O
O5 0.43820(16) 0.29505(17) 0.6770(2) 0.0371(8) Uani d . 1 A . O
O6A 0.3204(3) 0.3637(3) 0.8291(4) 0.0426(16) Uiso d P 0.699(9) A 1 O
O6B 0.2721(5) 0.4330(5) 0.7558(10) 0.033(3) Uiso d P 0.301(9) A 2 O
O7A 0.3465(3) 0.2715(3) 0.7844(4) 0.0392(19) Uiso d P 0.699(9) A 1 O
O7B 0.2353(6) 0.4284(6) 0.6197(10) 0.020(3) Uiso d P 0.301(9) A 2 O
P1 0.50011(8) 0.20295(10) 0.95189(12) 0.0590(5) Uani d . 1 . . P
N21 0.3606(4) 0.4764(3) 0.8167(4) 0.032(2) Uiso d PG 0.5 A 3 N
N22 0.3469(4) 0.4697(3) 0.9101(4) 0.0289(19) Uiso d PG 0.25 A 3 N
C21 0.3663(4) 0.5223(4) 0.9558(4) 0.048(4) Uiso d PG 0.5 A 3 C
C22 0.3919(5) 0.5616(3) 0.8906(7) 0.057(3) Uiso d PG 0.5 A 3 C
C23 0.3884(5) 0.5332(4) 0.8047(5) 0.069(4) Uiso d PG 0.25 A 3 C
C23C 0.3469(4) 0.4697(3) 0.9101(4) 0.0289(19) Uiso d P 0.25 A 3 C
N22C 0.3884(5) 0.5332(4) 0.8047(5) 0.069(4) Uiso d P 0.25 A 3 N
C26 0.4318(4) 0.4913(7) 0.8454(11) 0.176(12) Uiso d PG 0.25 A 4 C
C25 0.4257(6) 0.5340(7) 0.9162(11) 0.107(7) Uiso d PG 0.5 A 4 C
C24 0.3646(7) 0.5345(6) 0.9439(9) 0.106(9) Uiso d PG 0.5 A 4 C
N24 0.3330(4) 0.4921(6) 0.8901(8) 0.064(4) Uiso d PG 0.25 A 4 N
N23 0.3745(5) 0.4654(4) 0.8292(6) 0.042(3) Uiso d PG 0.5 A 4 N
C26C 0.3330(4) 0.4921(6) 0.8901(8) 0.064(4) Uiso d P 0.25 A 4 C
N24C 0.4318(4) 0.4913(7) 0.8454(11) 0.176(12) Uiso d P 0.25 A 4 N
N25 0.2286(7) 0.3899(7) 0.4531(12) 0.038(5) Uiso d P 0.5 A 5 N
C29 0.2299(6) 0.4454(6) 0.4112(8) 0.040(3) Uiso d P 0.25 A 5 C
N26 0.1890(5) 0.3558(6) 0.4093(8) 0.041(3) Uiso d P 0.25 A 5 N
C28 0.1879(6) 0.4430(7) 0.3406(9) 0.046(3) Uiso d P 0.5 A 5 C
C29C 0.1890(5) 0.3558(6) 0.4093(8) 0.041(3) Uiso d P 0.25 A 5 C
N26C 0.2299(6) 0.4454(6) 0.4112(8) 0.040(3) Uiso d P 0.25 A 5 N
C30 0.1680(7) 0.3504(8) 0.3378(12) 0.069(4) Uiso d P 0.5 A 6 C
C27 0.1615(6) 0.3874(7) 0.3394(9) 0.038(3) Uiso d P 0.5 A 5 C
C32 0.2128(6) 0.4307(6) 0.4110(9) 0.046(3) Uiso d P 0.25 A 6 C
N28 0.2016(6) 0.3299(7) 0.4099(10) 0.060(4) Uiso d P 0.25 A 6 N
C31 0.1722(7) 0.4121(9) 0.3345(11) 0.054(4) Uiso d P 0.5 A 6 C
N27 0.2255(6) 0.3792(7) 0.4548(10) 0.028(4) Uiso d P 0.5 A 6 N
N28C 0.2128(6) 0.4307(6) 0.4110(9) 0.046(3) Uiso d P 0.25 A 6 N
C32C 0.2016(6) 0.3299(7) 0.4099(10) 0.060(4) Uiso d P 0.25 A 6 C
Cl1 0 0.5 0.1392(7) 0.235(4) Uiso d SDU 1 . . Cl
C35 0.0229(11) 0.5042(9) 0.0233(13) 0.183(15) Uiso d PD 0.5 B -1 C
H29 0.0668 0.5116 0.0146 0.22 Uiso calc PR 0.5 B -1 H
Cl2 -0.0253(4) 0.5517(4) -0.0455(6) 0.148(3) Uiso d PD 0.5 B -1 Cl
Cl3 0.0016(5) 0.4267(5) 0.0174(8) 0.191(4) Uiso d PDU 0.5 B -1 Cl

loop_
_atom_site_aniso_label
_atom_site_aniso_U_11
_atom_site_aniso_U_22
_atom_site_aniso_U_33
_atom_site_aniso_U_12
_atom_site_aniso_U_13
_atom_site_aniso_U_23
C1 0.045(3) 0.062(4) 0.041(3) -0.007(3) -0.002(3) -0.010(3)
C2 0.047(3) 0.074(4) 0.034(3) -0.025(3) 0.013(3) -0.005(3)
C3 0.061(4) 0.051(3) 0.031(3) -0.007(3) 0.002(3) 0.002(3)
C4 0.050(3) 0.041(3) 0.025(2) -0.002(3) -0.004(2) -0.003(2)
C5 0.048(3) 0.047(3) 0.030(3) 0.007(3) 0.006(2) -0.013(2)
C6 0.042(3) 0.042(3) 0.038(3) 0.008(3) 0.003(2) -0.007(2)
C7 0.029(2) 0.032(2) 0.039(3) 0.006(2) -0.002(2) 0.000(2)
C8 0.044(3) 0.033(3) 0.042(3) -0.006(2) 0.001(2) 0.007(2)
C9 0.036(3) 0.053(4) 0.032(3) -0.004(3) -0.005(2) 0.006(3)
C10 0.028(3) 0.072(4) 0.057(4) -0.007(3) -0.002(3) 0.008(4)
C12 0.113(6) 0.036(3) 0.058(4) 0.005(4) -0.020(5) 0.012(3)
C13 0.115(7) 0.039(3) 0.052(4) -0.009(4) -0.006(4) -0.006(3)
C14 0.084(5) 0.031(3) 0.061(4) -0.004(3) -0.029(4) -0.012(3)
Co1 0.0317(3) 0.0294(3) 0.0263(3) -0.0012(3) -0.0042(3) -0.0020(3)
Co2 0.0343(4) 0.0341(4) 0.0267(3) -0.0043(3) 0.0013(3) -0.0074(3)
Co3 0.0271(3) 0.0317(3) 0.0248(3) 0.0018(3) -0.0029(3) -0.0031(3)
F1 0.086(3) 0.101(4) 0.064(3) -0.017(3) -0.017(3) 0.020(3)
F2 0.047(2) 0.144(5) 0.089(4) -0.035(3) 0.014(2) -0.058(3)
F3 0.081(3) 0.156(5) 0.081(3) -0.020(3) 0.023(3) -0.058(4)
F4 0.082(3) 0.085(3) 0.066(3) -0.022(3) -0.006(2) -0.005(3)
F5 0.066(3) 0.100(3) 0.053(2) -0.002(2) 0.017(2) -0.010(2)
F6 0.112(4) 0.144(5) 0.084(4) 0.045(4) -0.042(3) -0.012(4)
N1 0.037(2) 0.047(3) 0.031(2) -0.008(2) -0.0003(19) -0.006(2)
N2 0.037(2) 0.041(2) 0.028(2) -0.006(2) 0.0028(18) -0.0026(19)
N3 0.034(2) 0.030(2) 0.030(2) -0.0013(19) -0.0012(17) -0.0006(17)
N4 0.034(2) 0.037(2) 0.025(2) -0.0030(19) 0.0000(17) -0.0013(18)
N5 0.059(3) 0.032(2) 0.037(2) 0.005(2) -0.004(2) -0.002(2)
N6 0.068(3) 0.032(2) 0.040(3) -0.003(2) -0.012(3) 0.005(2)
O1 0.0316(17) 0.0294(17) 0.0258(16) 0.0003(14) -0.0056(13) -0.0004(14)
O2 0.044(2) 0.0356(19) 0.038(2) -0.0046(17) -0.0055(17) 0.0003(16)
O3 0.0351(19) 0.0330(19) 0.0360(19) 0.0001(16) -0.0045(16) -0.0018(16)
O4 0.038(2) 0.044(2) 0.045(2) -0.0034(17) -0.0123(18) -0.0039(18)
O5 0.0312(19) 0.047(2) 0.0329(19) 0.0008(16) -0.0051(15) -0.0017(17)
P1 0.0489(9) 0.0894(14) 0.0388(8) -0.0096(9) -0.0029(8) -0.0114(9)

loop_
_atom_type_symbol
_atom_type_description
_atom_type_scat_dispersion_real
_atom_type_scat_dispersion_imag
_atom_type_scat_source
C C 0.0033 0.0016 'International Tables Vol C Tables 4.2.6.8 and 6.1.1.4'
H H 0 0 'International Tables Vol C Tables 4.2.6.8 and 6.1.1.4'
N N 0.0061 0.0033 'International Tables Vol C Tables 4.2.6.8 and 6.1.1.4'
O O 0.0106 0.006 'International Tables Vol C Tables 4.2.6.8 and 6.1.1.4'
F F 0.0171 0.0103 'International Tables Vol C Tables 4.2.6.8 and 6.1.1.4'
P P 0.1023 0.0942 'International Tables Vol C Tables 4.2.6.8 and 6.1.1.4'
Cl Cl 0.1484 0.1585 'International Tables Vol C Tables 4.2.6.8 and 6.1.1.4'
Co Co 0.3494 0.9721 'International Tables Vol C Tables 4.2.6.8 and 6.1.1.4'

loop_
_geom_angle_atom_site_label_1
_geom_angle_atom_site_label_2
_geom_angle_atom_site_label_3
_geom_angle
_geom_angle_site_symmetry_1
_geom_angle_site_symmetry_3
N2 C1 C2 110.1(6) . .
N4A C2A C3A 109.3(10) . .
C3 C2 C1 104.0(5) . .
C4A C3A C2A 103.2(11) . .
N1 C3 C2 111.8(6) . .
N3A C4A C3A 111.2(9) . .
N4 C4 C5 109.8(5) . .
C4 C5 C6 104.7(5) . .
N3 C6 C5 109.9(5) . .
O2 C7 O3 127.3(5) . .
O2 C7 C8 115.7(5) . .
O3 C7 C8 116.9(5) . .
O5 C9 O4 128.0(5) . .
O5 C9 C10 117.5(6) . .
O4 C9 C10 114.4(5) . .
C13 C12 N6 107.7(6) . .
C12 C13 C14 105.5(6) . .
O6A C14A O7A 129.2(10) . .
O6A C14A C15A 113.4(9) . .
O7A C14A C15A 117.4(9) . .
N5 C14 C13 111.5(6) . .
N9B C16B C15B 105.3(7) . .
C15B C14B N10B 114.9(7) . .
O6B C2B O7B 129.4(12) . .
O6B C2B C3B 120.9(14) . .
O7B C2B C3B 107.7(13) . .
C14B C15B C16B 104.2 . .
O1 Co1 O7A 99.4(2) . .
O1 Co1 N1 89.07(18) . .
O7A Co1 N1 91.2(3) . .
O1 Co1 N3 84.01(16) . .
O7A Co1 N3 176.6(3) . .
N1 Co1 N3 88.97(19) . .
O1 Co1 O5 89.95(16) . .
O7A Co1 O5 88.0(2) . .
N1 Co1 O5 178.60(19) . .
N3 Co1 O5 91.92(17) . .
O1 Co1 N5 176.1(2) . .
O7A Co1 N5 84.0(3) . .
N1 Co1 N5 92.9(2) . .
N3 Co1 N5 92.63(19) . .
O5 Co1 N5 88.2(2) . .
O1 Co1 N10B 88.2(4) . .
O7A Co1 N10B 11.9(4) . .
N1 Co1 N10B 86.8(4) . .
N3 Co1 N10B 171.2(4) . .
O5 Co1 N10B 92.1(4) . .
N5 Co1 N10B 95.3(4) . .
O1 Co2 O6B 102.1(4) . .
O1 Co2 O6A 99.1(2) . .
O6B Co2 O6A 72.6(5) . .
O1 Co2 O4 89.49(16) . .
O6B Co2 O4 164.6(5) . .
O6A Co2 O4 95.7(3) . .
O1 Co2 O2 88.65(15) . .
O6B Co2 O2 101.0(5) . .
O6A Co2 O2 170.8(3) . .
O4 Co2 O2 89.35(17) . .
O1 Co2 N3A 88.7(2) . .
O6B Co2 N3A 19.8(4) . .
O6A Co2 N3A 88.9(3) . .
O4 Co2 N3A 175.3(3) . .
O2 Co2 N3A 86.2(3) . .
O1 Co2 N21 171.5(2) . .
O6B Co2 N21 78.1(5) . .
O6A Co2 N21 89.1(3) . .
O4 Co2 N21 91.9(3) . .
O2 Co2 N21 83.0(2) . .
N3A Co2 N21 89.2(3) . .
O1 Co2 N23 170.1(3) . .
O6B Co2 N23 87.8(5) . .
O6A Co2 N23 84.1(4) . .
O4 Co2 N23 80.8(3) . .
O2 Co2 N23 89.1(3) . .
N3A Co2 N23 100.8(4) . .
N21 Co2 N23 12.7(4) . .
O1 Co2 N9B 89.2(4) . .
O6B Co2 N9B 88.1(6) . .
O6A Co2 N9B 17.0(4) . .
O4 Co2 N9B 81.8(4) . .
O2 Co2 N9B 170.9(4) . .
N3A Co2 N9B 102.6(5) . .
N21 Co2 N9B 99.2(4) . .
N23 Co2 N9B 91.5(5) . .
O1 Co3 N4A 90.1(3) . .
O1 Co3 N2 88.91(18) . .
N4A Co3 N2 86.6(3) . .
O1 Co3 N4 84.28(17) . .
N4A Co3 N4 173.4(3) . .
N2 Co3 N4 89.82(19) . .
O1 Co3 O7B 97.6(4) . .
N4A Co3 O7B 10.7(5) . .
N2 Co3 O7B 94.4(4) . .
N4 Co3 O7B 175.4(5) . .
O1 Co3 O3 89.56(15) . .
N4A Co3 O3 91.6(3) . .
N2 Co3 O3 177.65(18) . .
N4 Co3 O3 91.81(17) . .
O7B Co3 O3 84.0(4) . .
O1 Co3 N27 174.7(4) . .
N4A Co3 N27 95.1(5) . .
N2 Co3 N27 90.5(5) . .
N4 Co3 N27 90.5(4) . .
O7B Co3 N27 87.7(6) . .
O3 Co3 N27 91.2(4) . .
O1 Co3 N25 173.4(5) . .
N4A Co3 N25 92.7(6) . .
N2 Co3 N25 97.2(5) . .
N4 Co3 N25 93.2(5) . .
O7B Co3 N25 84.4(6) . .
O3 Co3 N25 84.4(5) . .
N27 Co3 N25 7.3(7) . .
C3 N1 N2 107.1(5) . .
C3 N1 Co1 134.8(4) . .
N2 N1 Co1 116.5(3) . .
C1 N2 N1 107.0(5) . .
C1 N2 Co3 137.5(5) . .
N1 N2 Co3 115.1(3) . .
C4A N3A N4A 107.3(8) . .
C4A N3A Co2 134.1(7) . .
N4A N3A Co2 118.3(6) . .
C6 N3 N4 108.2(4) . .
C6 N3 Co1 136.0(4) . .
N4 N3 Co1 115.8(3) . .
C2A N4A N3A 108.2(8) . .
C2A N4A Co3 134.7(8) . .
N3A N4A Co3 116.8(6) . .
C4 N4 N3 107.3(4) . .
C4 N4 Co3 135.5(4) . .
N3 N4 Co3 116.6(3) . .
N6 N5 C14 104.1(5) . .
N6 N5 Co1 121.8(4) . .
C14 N5 Co1 134.1(4) . .
N5 N6 C12 111.2(5) . .
C16B N9B N10B 108.5(12) . .
C16B N9B Co2 134.6(11) . .
N10B N9B Co2 116.7(9) . .
C14B N10B N9B 107.0(12) . .
C14B N10B Co1 135.7(10) . .
N9B N10B Co1 117.3(9) . .
Co2 O1 Co1 121.55(18) . .
Co2 O1 Co3 119.85(18) . .
Co1 O1 Co3 112.99(17) . .
C7 O2 Co2 131.7(4) . .
C7 O3 Co3 127.8(4) . .
C9 O4 Co2 132.7(4) . .
C9 O5 Co1 126.6(4) . .
C14A O6A Co2 126.3(7) . .
C2B O6B Co2 126.6(12) . .
C14A O7A Co1 130.0(7) . .
C2B O7B Co3 128.6(11) . .
F6 P1 F4 89.1(3) . .
F6 P1 F3 91.4(4) . .
F4 P1 F3 88.8(3) . .
F6 P1 F5 88.4(3) . .
F4 P1 F5 90.4(3) . .
F3 P1 F5 179.2(3) . .
F6 P1 F2 91.5(4) . .
F4 P1 F2 179.4(3) . .
F3 P1 F2 91.0(3) . .
F5 P1 F2 89.9(3) . .
F6 P1 F1 177.0(4) . .
F4 P1 F1 88.6(3) . .
F3 P1 F1 90.4(3) . .
F5 P1 F1 89.8(3) . .
F2 P1 F1 90.8(3) . .
N22 N21 C23 108 . .
N22 N21 Co2 120.3(5) . .
C23 N21 Co2 131.3(4) . .
N21 N22 C21 108 . .
C22 C21 N22 108 . .
C21 C22 C23 108 . .
C22 C23 N21 108 . .
N23 C26 C25 108 . .
C26 C25 C24 108 . .
N24 C24 C25 108 . .
C24 N24 N23 108 . .
C26 N23 N24 108 . .
C26 N23 Co2 129.8(7) . .
N24 N23 Co2 121.8(7) . .
N26 N25 C29 107.9(14) . .
N26 N25 Co3 130.0(12) . .
C29 N25 Co3 122.0(11) . .
N25 C29 C28 106.4(13) . .
N25 N26 C27 111.3(13) . .
C27 C28 C29 109.4(12) . .
N28 C30 C31 108.7(15) . .
C28 C27 N26 105.0(11) . .
N27 C32 C31 104.5(13) . .
C30 N28 N27 108.4(15) . .
C30 C31 C32 106.8(13) . .
C32 N27 N28 111.4(13) . .
C32 N27 Co3 126.0(11) . .
N28 N27 Co3 121.7(11) . .
C35 Cl1 C35 33.7(16) 2_565 .
C35 Cl1 Cl3 42.3(8) 2_565 .
C35 Cl1 Cl3 47.4(6) . .
C35 Cl1 Cl3 47.4(6) 2_565 2_565
C35 Cl1 Cl3 42.3(8) . 2_565
Cl3 Cl1 Cl3 84.5(7) . 2_565
Cl1 C35 Cl3 85.4(9) . .
Cl1 C35 Cl2 113.4(13) . .
Cl3 C35 Cl2 112.1(13) . .
C35 Cl3 Cl1 47.2(6) . .

loop_
_geom_bond_atom_site_label_1
_geom_bond_atom_site_label_2
_geom_bond_site_symmetry_2
_geom_bond_distance
C1 N2 . 1.316(8)
C1 C2 . 1.400(9)
C2A N4A . 1.335(13)
C2A C3A . 1.400(16)
C2 C3 . 1.357(9)
C3A C4A . 1.394(16)
C3 N1 . 1.308(8)
C4A N3A . 1.316(11)
C4 N4 . 1.344(6)
C4 C5 . 1.374(8)
C5 C6 . 1.375(8)
C6 N3 . 1.329(7)
C7 O2 . 1.253(6)
C7 O3 . 1.261(6)
C7 C8 . 1.478(7)
C9 O5 . 1.229(7)
C9 O4 . 1.263(7)
C9 C10 . 1.505(8)
C12 C13 . 1.337(10)
C12 N6 . 1.343(8)
C13 C14 . 1.362(10)
C14A O6A . 1.216(11)
C14A O7A . 1.258(11)
C14A C15A . 1.533(13)
C14 N5 . 1.338(7)
C16B N9B . 1.331(15)
C16B C15B . 1.5183
C14B C15B . 1.226
C14B N10B . 1.346(15)
C2B O6B . 1.127(16)
C2B O7B . 1.275(16)
C2B C3B . 1.54(3)
Co1 O1 . 1.830(3)
Co1 O7A . 1.869(7)
Co1 N1 . 1.891(5)
Co1 N3 . 1.914(4)
Co1 O5 . 1.929(4)
Co1 N5 . 1.934(5)
Co1 N10B . 1.989(13)
Co2 O1 . 1.803(3)
Co2 O6B . 1.810(12)
Co2 O6A . 1.855(6)
Co2 O4 . 1.911(4)
Co2 O2 . 1.918(4)
Co2 N3A . 1.938(7)
Co2 N21 . 1.951(6)
Co2 N23 . 1.974(9)
Co2 N9B . 1.994(14)
Co3 O1 . 1.833(3)
Co3 N4A . 1.882(9)
Co3 N2 . 1.887(5)
Co3 N4 . 1.915(4)
Co3 O7B . 1.919(13)
Co3 O3 . 1.930(4)
Co3 N27 . 1.950(15)
Co3 N25 . 1.965(17)
F1 P1 . 1.602(5)
F2 P1 . 1.591(5)
F3 P1 . 1.586(5)
F4 P1 . 1.583(5)
F5 P1 . 1.587(4)
F6 P1 . 1.564(6)
N1 N2 . 1.404(6)
N3A N4A . 1.377(12)
N3 N4 . 1.362(6)
N5 N6 . 1.335(7)
N9B N10B . 1.36(2)
N21 N22 . 1.42
N21 C23 . 1.42
N22 C21 . 1.42
C21 C22 . 1.42
C22 C23 . 1.42
C26 N23 . 1.42
C26 C25 . 1.42
C25 C24 . 1.42
C24 N24 . 1.42
N24 N23 . 1.42
N25 N26 . 1.331(19)
N25 C29 . 1.38(2)
C29 C28 . 1.402(19)
N26 C27 . 1.390(18)
C28 C27 . 1.370(18)
C30 N28 . 1.38(2)
C30 C31 . 1.38(2)
C32 N27 . 1.35(2)
C32 C31 . 1.51(2)
N28 N27 . 1.39(2)
Cl1 C35 2_565 1.788(17)
Cl1 C35 . 1.788(17)
Cl1 Cl3 . 2.429(13)
Cl1 Cl3 2_565 2.429(13)
C35 Cl3 . 1.792(18)
C35 Cl2 . 1.819(18)

loop_
_geom_torsion_atom_site_label_1
_geom_torsion_atom_site_label_2
_geom_torsion_atom_site_label_3
_geom_torsion_atom_site_label_4
_geom_torsion
_geom_torsion_site_symmetry_1
N2 C1 C2 C3 0.4(7) .
N4A C2A C3A C4A 8.7(12) .
C1 C2 C3 N1 -1.0(7) .
C2A C3A C4A N3A -5.3(12) .
N4 C4 C5 C6 -0.4(7) .
C4 C5 C6 N3 -0.2(7) .
N6 C12 C13 C14 1.7(10) .
C12 C13 C14 N5 -2.6(10) .
N10B C14B C15B C16B 2.9(7) .
N9B C16B C15B C14B -3.0(7) .
C2 C3 N1 N2 1.1(6) .
C2 C3 N1 Co1 165.5(4) .
O1 Co1 N1 C3 -143.8(6) .
O7A Co1 N1 C3 -44.5(6) .
N3 Co1 N1 C3 132.1(6) .
O5 Co1 N1 C3 -98(8) .
N5 Co1 N1 C3 39.5(6) .
N10B Co1 N1 C3 -55.6(7) .
O1 Co1 N1 N2 19.5(3) .
O7A Co1 N1 N2 118.8(4) .
N3 Co1 N1 N2 -64.5(4) .
O5 Co1 N1 N2 65(8) .
N5 Co1 N1 N2 -157.1(4) .
N10B Co1 N1 N2 107.7(5) .
C2 C1 N2 N1 0.2(6) .
C2 C1 N2 Co3 -171.4(4) .
C3 N1 N2 C1 -0.8(6) .
Co1 N1 N2 C1 -168.5(4) .
C3 N1 N2 Co3 173.0(4) .
Co1 N1 N2 Co3 5.3(5) .
O1 Co3 N2 C1 144.1(6) .
N4A Co3 N2 C1 53.9(7) .
N4 Co3 N2 C1 -131.6(6) .
O7B Co3 N2 C1 46.6(7) .
O3 Co3 N2 C1 95(4) .
N27 Co3 N2 C1 -41.1(7) .
N25 Co3 N2 C1 -38.3(8) .
O1 Co3 N2 N1 -27.0(3) .
N4A Co3 N2 N1 -117.2(4) .
N4 Co3 N2 N1 57.3(3) .
O7B Co3 N2 N1 -124.5(5) .
O3 Co3 N2 N1 -77(5) .
N27 Co3 N2 N1 147.8(5) .
N25 Co3 N2 N1 150.6(6) .
C3A C4A N3A N4A 0.1(11) .
C3A C4A N3A Co2 -173.6(8) .
O1 Co2 N3A C4A 163.1(8) .
O6B Co2 N3A C4A 30.1(13) .
O6A Co2 N3A C4A 63.9(9) .
O4 Co2 N3A C4A -129(3) .
O2 Co2 N3A C4A -108.2(8) .
N21 Co2 N3A C4A -25.1(9) .
N23 Co2 N3A C4A -19.8(9) .
N9B Co2 N3A C4A 74.2(9) .
O1 Co2 N3A N4A -10.0(7) .
O6B Co2 N3A N4A -143.0(18) .
O6A Co2 N3A N4A -109.2(7) .
O4 Co2 N3A N4A 58(3) .
O2 Co2 N3A N4A 78.7(7) .
N21 Co2 N3A N4A 161.7(7) .
N23 Co2 N3A N4A 167.0(7) .
N9B Co2 N3A N4A -99.0(8) .
C5 C6 N3 N4 0.8(6) .
C5 C6 N3 Co1 -175.8(4) .
O1 Co1 N3 C6 145.9(6) .
O7A Co1 N3 C6 -32(5) .
N1 Co1 N3 C6 -124.9(6) .
O5 Co1 N3 C6 56.2(6) .
N5 Co1 N3 C6 -32.0(6) .
N10B Co1 N3 C6 174(2) .
O1 Co1 N3 N4 -30.4(3) .
O7A Co1 N3 N4 151(4) .
N1 Co1 N3 N4 58.8(3) .
O5 Co1 N3 N4 -120.2(3) .
N5 Co1 N3 N4 151.6(4) .
N10B Co1 N3 N4 -3(3) .
C3A C2A N4A N3A -9.0(12) .
C3A C2A N4A Co3 178.2(9) .
C4A N3A N4A C2A 5.6(11) .
Co2 N3A N4A C2A -179.6(6) .
C4A N3A N4A Co3 179.8(6) .
Co2 N3A N4A Co3 -5.4(10) .
O1 Co3 N4A C2A -170.3(11) .
N2 Co3 N4A C2A -81.4(11) .
N4 Co3 N4A C2A -139(2) .
O7B Co3 N4A C2A 55(3) .
O3 Co3 N4A C2A 100.1(11) .
N27 Co3 N4A C2A 8.8(12) .
N25 Co3 N4A C2A 15.7(12) .
O1 Co3 N4A N3A 17.4(7) .
N2 Co3 N4A N3A 106.3(7) .
N4 Co3 N4A N3A 49(3) .
O7B Co3 N4A N3A -117(4) .
O3 Co3 N4A N3A -72.2(7) .
N27 Co3 N4A N3A -163.5(8) .
N25 Co3 N4A N3A -156.6(8) .
C5 C4 N4 N3 0.9(6) .
C5 C4 N4 Co3 171.6(4) .
C6 N3 N4 C4 -1.0(6) .
Co1 N3 N4 C4 176.3(4) .
C6 N3 N4 Co3 -173.8(4) .
Co1 N3 N4 Co3 3.6(4) .
O1 Co3 N4 C4 -144.8(6) .
N4A Co3 N4 C4 -176(3) .
N2 Co3 N4 C4 126.3(6) .
O7B Co3 N4 C4 -30(6) .
O3 Co3 N4 C4 -55.4(5) .
N27 Co3 N4 C4 35.8(7) .
N25 Co3 N4 C4 29.1(7) .
O1 Co3 N4 N3 25.3(3) .
N4A Co3 N4 N3 -6(3) .
N2 Co3 N4 N3 -63.6(4) .
O7B Co3 N4 N3 140(5) .
O3 Co3 N4 N3 114.7(3) .
N27 Co3 N4 N3 -154.1(5) .
N25 Co3 N4 N3 -160.8(6) .
C13 C14 N5 N6 2.4(8) .
C13 C14 N5 Co1 -177.6(6) .
O1 Co1 N5 N6 110(3) .
O7A Co1 N5 N6 -39.6(5) .
N1 Co1 N5 N6 -130.5(5) .
N3 Co1 N5 N6 140.4(5) .
O5 Co1 N5 N6 48.6(5) .
N10B Co1 N5 N6 -43.4(6) .
O1 Co1 N5 C14 -70(3) .
O7A Co1 N5 C14 140.4(7) .
N1 Co1 N5 C14 49.5(7) .
N3 Co1 N5 C14 -39.6(7) .
O5 Co1 N5 C14 -131.5(7) .
N10B Co1 N5 C14 136.6(8) .
C14 N5 N6 C12 -1.2(8) .
Co1 N5 N6 C12 178.8(5) .
C13 C12 N6 N5 -0.4(9) .
C15B C16B N9B N10B 2.0(12) .
C15B C16B N9B Co2 176.5(10) .
O1 Co2 N9B C16B -164.0(13) .
O6B Co2 N9B C16B -61.9(14) .
O6A Co2 N9B C16B -38.2(13) .
O4 Co2 N9B C16B 106.4(13) .
O2 Co2 N9B C16B 119(2) .
N3A Co2 N9B C16B -75.5(14) .
N21 Co2 N9B C16B 15.8(14) .
N23 Co2 N9B C16B 25.9(14) .
O1 Co2 N9B N10B 10.2(11) .
O6B Co2 N9B N10B 112.3(11) .
O6A Co2 N9B N10B 136(2) .
O4 Co2 N9B N10B -79.4(11) .
O2 Co2 N9B N10B -66(3) .
N3A Co2 N9B N10B 98.7(11) .
N21 Co2 N9B N10B -170.1(11) .
N23 Co2 N9B N10B -159.9(11) .
C15B C14B N10B N9B -1.8(13) .
C15B C14B N10B Co1 175.8(9) .
C16B N9B N10B C14B -0.4(14) .
Co2 N9B N10B C14B -176.0(8) .
C16B N9B N10B Co1 -178.5(8) .
Co2 N9B N10B Co1 5.9(15) .
O1 Co1 N10B C14B 164.2(13) .
O7A Co1 N10B C14B -36.1(18) .
N1 Co1 N10B C14B 75.0(13) .
N3 Co1 N10B C14B 137(2) .
O5 Co1 N10B C14B -105.9(13) .
N5 Co1 N10B C14B -17.6(13) .
O1 Co1 N10B N9B -18.4(11) .
O7A Co1 N10B N9B 141(3) .
N1 Co1 N10B N9B -107.5(11) .
N3 Co1 N10B N9B -46(3) .
O5 Co1 N10B N9B 71.5(11) .
N5 Co1 N10B N9B 159.8(11) .
O6B Co2 O1 Co1 -113.5(5) .
O6A Co2 O1 Co1 -39.5(3) .
O4 Co2 O1 Co1 56.2(2) .
O2 Co2 O1 Co1 145.5(2) .
N3A Co2 O1 Co1 -128.2(3) .
N21 Co2 O1 Co1 155.8(19) .
N23 Co2 O1 Co1 69(2) .
N9B Co2 O1 Co1 -25.6(4) .
O6B Co2 O1 Co3 38.2(5) .
O6A Co2 O1 Co3 112.2(3) .
O4 Co2 O1 Co3 -152.1(2) .
O2 Co2 O1 Co3 -62.7(2) .
N3A Co2 O1 Co3 23.5(3) .
N21 Co2 O1 Co3 -52(2) .
N23 Co2 O1 Co3 -139.6(19) .
N9B Co2 O1 Co3 126.1(5) .
O7A Co1 O1 Co2 23.6(3) .
N1 Co1 O1 Co2 114.6(2) .
N3 Co1 O1 Co2 -156.3(2) .
O5 Co1 O1 Co2 -64.4(2) .
N5 Co1 O1 Co2 -125(3) .
N10B Co1 O1 Co2 27.7(4) .
O7A Co1 O1 Co3 -129.9(3) .
N1 Co1 O1 Co3 -38.9(2) .
N3 Co1 O1 Co3 50.2(2) .
O5 Co1 O1 Co3 142.12(19) .
N5 Co1 O1 Co3 81(3) .
N10B Co1 O1 Co3 -125.7(4) .
N4A Co3 O1 Co2 -26.1(4) .
N2 Co3 O1 Co2 -112.8(2) .
N4 Co3 O1 Co2 157.3(2) .
O7B Co3 O1 Co2 -18.5(5) .
O3 Co3 O1 Co2 65.4(2) .
N27 Co3 O1 Co2 164(5) .
N25 Co3 O1 Co2 89(4) .
N4A Co3 O1 Co1 127.8(3) .
N2 Co3 O1 Co1 41.2(2) .
N4 Co3 O1 Co1 -48.7(2) .
O7B Co3 O1 Co1 135.5(5) .
O3 Co3 O1 Co1 -140.6(2) .
N27 Co3 O1 Co1 -42(5) .
N25 Co3 O1 Co1 -117(4) .
O3 C7 O2 Co2 2.0(8) .
C8 C7 O2 Co2 -179.3(4) .
O1 Co2 O2 C7 25.1(5) .
O6B Co2 O2 C7 -76.9(6) .
O6A Co2 O2 C7 -122.3(14) .
O4 Co2 O2 C7 114.6(5) .
N3A Co2 O2 C7 -63.7(5) .
N21 Co2 O2 C7 -153.4(5) .
N23 Co2 O2 C7 -164.6(6) .
N9B Co2 O2 C7 102(2) .
O2 C7 O3 Co3 1.4(8) .
C8 C7 O3 Co3 -177.4(4) .
O1 Co3 O3 C7 -29.8(4) .
N4A Co3 O3 C7 60.4(5) .
N2 Co3 O3 C7 20(5) .
N4 Co3 O3 C7 -114.0(4) .
O7B Co3 O3 C7 67.9(6) .
N27 Co3 O3 C7 155.5(6) .
N25 Co3 O3 C7 152.9(6) .
O5 C9 O4 Co2 -6.4(9) .
C10 C9 O4 Co2 172.5(4) .
O1 Co2 O4 C9 -15.9(5) .
O6B Co2 O4 C9 123.1(15) .
O6A Co2 O4 C9 83.2(5) .
O2 Co2 O4 C9 -104.5(5) .
N3A Co2 O4 C9 -83(3) .
N21 Co2 O4 C9 172.5(5) .
N23 Co2 O4 C9 166.3(6) .
N9B Co2 O4 C9 73.4(6) .
O4 C9 O5 Co1 -6.7(8) .
C10 C9 O5 Co1 174.5(4) .
O1 Co1 O5 C9 35.6(4) .
O7A Co1 O5 C9 -63.7(5) .
N1 Co1 O5 C9 -10(8) .
N3 Co1 O5 C9 119.6(4) .
N5 Co1 O5 C9 -147.8(5) .
N10B Co1 O5 C9 -52.5(6) .
O7A C14A O6A Co2 -15.5(14) .
C15A C14A O6A Co2 164.1(5) .
O1 Co2 O6A C14A 38.5(8) .
O6B Co2 O6A C14A 138.4(9) .
O4 Co2 O6A C14A -51.9(7) .
O2 Co2 O6A C14A -174.6(11) .
N3A Co2 O6A C14A 127.0(8) .
N21 Co2 O6A C14A -143.7(8) .
N23 Co2 O6A C14A -132.0(8) .
N9B Co2 O6A C14A -16.7(14) .
O7B C2B O6B Co2 7(2) .
C3B C2B O6B Co2 -154.8(14) .
O1 Co2 O6B C2B -37.4(12) .
O6A Co2 O6B C2B -133.3(12) .
O4 Co2 O6B C2B -175.2(8) .
O2 Co2 O6B C2B 53.6(12) .
N3A Co2 O6B C2B 11.1(9) .
N21 Co2 O6B C2B 134.0(12) .
N23 Co2 O6B C2B 142.3(12) .
N9B Co2 O6B C2B -126.2(12) .
O6A C14A O7A Co1 -12.3(15) .
C15A C14A O7A Co1 168.2(6) .
O1 Co1 O7A C14A 6.9(8) .
N1 Co1 O7A C14A -82.4(8) .
N3 Co1 O7A C14A -18E1(4) .
O5 Co1 O7A C14A 96.5(8) .
N5 Co1 O7A C14A -175.2(8) .
N10B Co1 O7A C14A -14(2) .
O6B C2B O7B Co3 26(2) .
C3B C2B O7B Co3 -170.5(14) .
O1 Co3 O7B C2B -16.5(13) .
N4A Co3 O7B C2B 29(3) .
N2 Co3 O7B C2B 73.0(12) .
N4 Co3 O7B C2B -130(5) .
O3 Co3 O7B C2B -105.2(12) .
N27 Co3 O7B C2B 163.3(13) .
N25 Co3 O7B C2B 169.9(13) .
O1 Co2 N21 N22 165.4(16) .
O6B Co2 N21 N22 72.9(7) .
O6A Co2 N21 N22 0.5(6) .
O4 Co2 N21 N22 -95.1(6) .
O2 Co2 N21 N22 175.8(6) .
N3A Co2 N21 N22 89.4(6) .
N23 Co2 N21 N22 -66.1(18) .
N9B Co2 N21 N22 -13.2(8) .
O1 Co2 N21 C23 -23(2) .
O6B Co2 N21 C23 -115.2(8) .
O6A Co2 N21 C23 172.4(7) .
O4 Co2 N21 C23 76.8(6) .
O2 Co2 N21 C23 -12.3(6) .
N3A Co2 N21 C23 -98.7(7) .
N23 Co2 N21 C23 106(2) .
N9B Co2 N21 C23 158.7(7) .
C23 N21 N22 C21 0 .
Co2 N21 N22 C21 173.6(7) .
N21 N22 C21 C22 0 .
N22 C21 C22 C23 0 .
C21 C22 C23 N21 0 .
N22 N21 C23 C22 0 .
Co2 N21 C23 C22 -172.6(8) .
N23 C26 C25 C24 0 .
C26 C25 C24 N24 0 .
C25 C24 N24 N23 0 .
C25 C26 N23 N24 0 .
C25 C26 N23 Co2 173.0(10) .
C24 N24 N23 C26 0 .
C24 N24 N23 Co2 -173.7(9) .
O1 Co2 N23 C26 18(2) .
O6B Co2 N23 C26 -159.9(10) .
O6A Co2 N23 C26 127.4(10) .
O4 Co2 N23 C26 30.6(9) .
O2 Co2 N23 C26 -58.9(9) .
N3A Co2 N23 C26 -144.9(9) .
N21 Co2 N23 C26 -120(2) .
N9B Co2 N23 C26 112.0(10) .
O1 Co2 N23 N24 -169.9(15) .
O6B Co2 N23 N24 12.3(10) .
O6A Co2 N23 N24 -60.4(9) .
O4 Co2 N23 N24 -157.2(9) .
O2 Co2 N23 N24 113.3(9) .
N3A Co2 N23 N24 27.3(9) .
N21 Co2 N23 N24 52.2(18) .
N9B Co2 N23 N24 -75.8(10) .
O1 Co3 N25 N26 136(3) .
N4A Co3 N25 N26 -109.1(15) .
N2 Co3 N25 N26 -22.2(16) .
N4 Co3 N25 N26 68.0(15) .
O7B Co3 N25 N26 -115.9(16) .
O3 Co3 N25 N26 159.6(15) .
N27 Co3 N25 N26 0(6) .
O1 Co3 N25 C29 -40(5) .
N4A Co3 N25 C29 74.5(13) .
N2 Co3 N25 C29 161.4(12) .
N4 Co3 N25 C29 -108.3(13) .
O7B Co3 N25 C29 67.7(13) .
O3 Co3 N25 C29 -16.8(12) .
N27 Co3 N25 C29 -176(8) .
N26 N25 C29 C28 1.0(17) .
Co3 N25 C29 C28 178.1(10) .
C29 N25 N26 C27 -1.8(17) .
Co3 N25 N26 C27 -178.6(11) .
N25 C29 C28 C27 0.1(15) .
C29 C28 C27 N26 -1.2(14) .
N25 N26 C27 C28 1.9(16) .
C31 C30 N28 N27 2.2(19) .
N28 C30 C31 C32 0.9(18) .
N27 C32 C31 C30 -3.6(17) .
C31 C32 N27 N28 5.1(16) .
C31 C32 N27 Co3 174.3(11) .
C30 N28 N27 C32 -4.8(18) .
C30 N28 N27 Co3 -174.6(11) .
O1 Co3 N27 C32 -124(5) .
N4A Co3 N27 C32 65.7(13) .
N2 Co3 N27 C32 152.4(13) .
N4 Co3 N27 C32 -117.8(13) .
O7B Co3 N27 C32 58.0(13) .
O3 Co3 N27 C32 -25.9(13) .
N25 Co3 N27 C32 -5(6) .
O1 Co3 N27 N28 44(6) .
N4A Co3 N27 N28 -126.1(12) .
N2 Co3 N27 N28 -39.4(12) .
N4 Co3 N27 N28 50.4(12) .
O7B Co3 N27 N28 -133.8(13) .
O3 Co3 N27 N28 142.2(12) .
N25 Co3 N27 N28 163(8) .
C35 Cl1 C35 Cl3 -64.4(19) 2_565
Cl3 Cl1 C35 Cl3 -144.8(15) 2_565
C35 Cl1 C35 Cl2 47.7(16) 2_565
Cl3 Cl1 C35 Cl2 112.1(16) .
Cl3 Cl1 C35 Cl2 -32.7(6) 2_565
Cl2 C35 Cl3 Cl1 -113.4(16) .
C35 Cl1 Cl3 C35 48(2) 2_565
Cl3 Cl1 Cl3 C35 22.9(10) 2_565
